data_7015171
loop_
_publ_author_name
'Li, Lidong'
'Gomes, Clara S. B.'
'Gomes, Pedro T.'
'Duarte, M. Teresa'
'Fan, Zhiqiang'

_publ_section_title
;
 New tetradentate N,N,N,N-chelating \a-diimine ligands and their
 corresponding zinc and nickel complexes: synthesis, characterisation
 and testing as olefin polymerisation catalysts.
;
_journal_issue 13
_journal_name_full 'Dalton transactions (Cambridge, England : 2003)'
_journal_page_first 3365
_journal_page_last 3380
_journal_paper_doi 10.1039/c0dt01308k
_journal_volume 40
_journal_year 2011
_chemical_formula_moiety 'C40 H26 N8'
_chemical_formula_sum 'C40 H26 N8'
_chemical_formula_weight 618.69
_space_group_IT_number 14
_symmetry_cell_setting monoclinic
_symmetry_Int_Tables_number 14
_symmetry_space_group_name_Hall '-P 2ybc'
_symmetry_space_group_name_H-M 'P 1 21/c 1'
_atom_sites_solution_hydrogens geom
_atom_sites_solution_primary direct
_atom_sites_solution_secondary difmap
_audit_creation_method SHELXL-97
_cell_angle_alpha 90.00
_cell_angle_beta 101.602(5)
_cell_angle_gamma 90.00
_cell_formula_units_Z 4
_cell_length_a 14.5150(18)
_cell_length_b 11.7900(14)
_cell_length_c 18.222(2)
_cell_measurement_reflns_used 23540
_cell_measurement_temperature 150(2)
_cell_measurement_theta_max 26.4
_cell_measurement_theta_min 1.4
_cell_volume 3054.7(6)
_computing_cell_refinement 'Bruker SMART (Bruker, 1997)'
_computing_data_collection 'Bruker SMART (Bruker, 1997)'
_computing_data_reduction 'Bruker SAINT (Bruker, 1997)'
_computing_molecular_graphics ORTEP
_computing_publication_material 'enCIFer (Allen et al., 2004)'
_computing_structure_refinement 'SHELXL-97 (Sheldrick, 2008)'
_computing_structure_solution 'SIR2004 (Burla et al., 2005)'
_diffrn_ambient_temperature 150(2)
_diffrn_measured_fraction_theta_full 0.994
_diffrn_measured_fraction_theta_max 0.994
_diffrn_measurement_device_type 'CCD area detector'
_diffrn_measurement_method 'phi and omega scans'
_diffrn_radiation_monochromator graphite
_diffrn_radiation_probe x-ray
_diffrn_radiation_type MoK\a
_diffrn_radiation_wavelength 0.71073
_diffrn_reflns_av_R_equivalents 0.0565
_diffrn_reflns_av_sigmaI/netI 0.0680
_diffrn_reflns_limit_h_max 18
_diffrn_reflns_limit_h_min -18
_diffrn_reflns_limit_k_max 14
_diffrn_reflns_limit_k_min -11
_diffrn_reflns_limit_l_max 22
_diffrn_reflns_limit_l_min -22
_diffrn_reflns_number 23540
_diffrn_reflns_theta_full 26.39
_diffrn_reflns_theta_max 26.39
_diffrn_reflns_theta_min 1.43
_diffrn_source 'fine-focus sealed tube'
_exptl_absorpt_coefficient_mu 0.083
_exptl_absorpt_correction_T_max 0.9918
_exptl_absorpt_correction_T_min 0.9716
_exptl_absorpt_correction_type multi-scan
_exptl_absorpt_process_details 'SADABS (Sheldrick, 1996)'
_exptl_crystal_colour orange
_exptl_crystal_density_diffrn 1.345
_exptl_crystal_density_method 'not measured'
_exptl_crystal_description prism
_exptl_crystal_F_000 1288
_exptl_crystal_size_max 0.35
_exptl_crystal_size_mid 0.10
_exptl_crystal_size_min 0.10
_refine_diff_density_max 0.162
_refine_diff_density_min -0.196
_refine_diff_density_rms 0.042
_refine_ls_extinction_method none
_refine_ls_goodness_of_fit_ref 0.947
_refine_ls_hydrogen_treatment constr
_refine_ls_matrix_type full
_refine_ls_number_parameters 433
_refine_ls_number_reflns 6232
_refine_ls_number_restraints 0
_refine_ls_restrained_S_all 0.947
_refine_ls_R_factor_all 0.1021
_refine_ls_R_factor_gt 0.0444
_refine_ls_shift/su_max 0.002
_refine_ls_shift/su_mean 0.000
_refine_ls_structure_factor_coef Fsqd
_refine_ls_weighting_details 'calc w=1/[\s^2^(Fo^2^)+(0.0478P)^2^+0.0000P] where P=(Fo^2^+2Fc^2^)/3'
_refine_ls_weighting_scheme calc
_refine_ls_wR_factor_gt 0.0894
_refine_ls_wR_factor_ref 0.1020
_reflns_number_gt 3691
_reflns_number_total 6232
_reflns_threshold_expression >2\s(I)
_cod_data_source_file c0dt01308k.txt
_cod_data_source_block 5c
_cod_original_sg_symbol_H-M 'P 21/c'
_cod_database_code 7015171

loop_
_symmetry_equiv_pos_as_xyz
'x, y, z'
'-x, y+1/2, -z+1/2'
'-x, -y, -z'
'x, -y-1/2, z-1/2'

loop_
_atom_site_label
_atom_site_type_symbol
_atom_site_fract_x
_atom_site_fract_y
_atom_site_fract_z
_atom_site_U_iso_or_equiv
_atom_site_adp_type
_atom_site_occupancy
_atom_site_symmetry_multiplicity
_atom_site_calc_flag
_atom_site_refinement_flags
_atom_site_disorder_assembly
_atom_site_disorder_group
N1 N 1.20919(10) 0.11503(13) 0.39396(7) 0.0294(4) Uani 1 1 d . . .
N2 N 1.26144(10) 0.29754(13) 0.49094(7) 0.0302(4) Uani 1 1 d . . .
N3 N 0.91491(10) 0.09348(13) 0.34936(8) 0.0371(4) Uani 1 1 d . . .
N4 N 0.87892(11) 0.15822(14) 0.39512(9) 0.0396(4) Uani 1 1 d . . .
N5 N 0.95228(10) 0.19411(12) 0.44903(8) 0.0312(4) Uani 1 1 d . . .
N6 N 1.48581(11) 0.21407(15) 0.66758(9) 0.0428(4) Uani 1 1 d . . .
N7 N 1.50795(11) 0.10657(15) 0.66360(9) 0.0449(4) Uani 1 1 d . . .
N8 N 1.45012(10) 0.06333(13) 0.60214(7) 0.0320(4) Uani 1 1 d . . .
C1 C 1.22367(11) 0.21315(16) 0.36812(9) 0.0260(4) Uani 1 1 d . . .
C2 C 1.21480(11) 0.25882(15) 0.29160(9) 0.0265(4) Uani 1 1 d . . .
C3 C 1.18051(12) 0.21742(16) 0.22066(9) 0.0328(5) Uani 1 1 d . . .
H3 H 1.1533 0.1458 0.2139 0.039 Uiso 1 1 calc R . .
C4 C 1.18748(13) 0.28591(17) 0.15866(10) 0.0358(5) Uani 1 1 d . . .
H4 H 1.1634 0.2588 0.1107 0.043 Uiso 1 1 calc R . .
C5 C 1.22849(13) 0.39128(17) 0.16650(10) 0.0361(5) Uani 1 1 d . . .
H5 H 1.2315 0.4338 0.1241 0.043 Uiso 1 1 calc R . .
C6 C 1.26617(12) 0.43589(15) 0.23817(10) 0.0300(4) Uani 1 1 d . . .
C7 C 1.25612(11) 0.36811(15) 0.29950(9) 0.0259(4) Uani 1 1 d . . .
C8 C 1.31329(13) 0.54066(16) 0.25516(11) 0.0370(5) Uani 1 1 d . . .
H8 H 1.3211 0.5890 0.2165 0.044 Uiso 1 1 calc R . .
C9 C 1.34740(13) 0.57148(17) 0.32801(11) 0.0392(5) Uani 1 1 d . . .
H9 H 1.3798 0.6396 0.3377 0.047 Uiso 1 1 calc R . .
C10 C 1.33491(12) 0.50308(16) 0.38896(10) 0.0336(5) Uani 1 1 d . . .
H10 H 1.3578 0.5266 0.4379 0.040 Uiso 1 1 calc R . .
C11 C 1.28858(12) 0.40148(15) 0.37492(9) 0.0265(4) Uani 1 1 d . . .
C12 C 1.26191(11) 0.30897(15) 0.42134(9) 0.0265(4) Uani 1 1 d . . .
C13 C 1.16530(13) 0.02982(15) 0.34334(9) 0.0287(4) Uani 1 1 d . . .
C14 C 1.21797(14) -0.04123(16) 0.30675(10) 0.0361(5) Uani 1 1 d . . .
H14 H 1.2829 -0.0328 0.3147 0.043 Uiso 1 1 calc R . .
C15 C 1.17381(15) -0.12470(16) 0.25843(10) 0.0407(5) Uani 1 1 d . . .
H15 H 1.2090 -0.1715 0.2335 0.049 Uiso 1 1 calc R . .
C16 C 1.07736(15) -0.13802(16) 0.24749(10) 0.0389(5) Uani 1 1 d . . .
H16 H 1.0476 -0.1934 0.2147 0.047 Uiso 1 1 calc R . .
C17 C 1.02498(14) -0.06922(15) 0.28514(9) 0.0347(5) Uani 1 1 d . . .
H17 H 0.9603 -0.0796 0.2779 0.042 Uiso 1 1 calc R . .
C18 C 1.06781(12) 0.01541(15) 0.33373(9) 0.0289(4) Uani 1 1 d . . .
C19 C 1.01045(12) 0.08714(15) 0.37343(9) 0.0293(4) Uani 1 1 d . . .
C20 C 1.03407(13) 0.15245(15) 0.43637(9) 0.0320(5) Uani 1 1 d . . .
H20 H 1.0940 0.1654 0.4646 0.038 Uiso 1 1 calc R . .
C21 C 0.93653(13) 0.26424(16) 0.50935(9) 0.0318(4) Uani 1 1 d . . .
C22 C 0.99821(13) 0.35188(16) 0.53404(10) 0.0375(5) Uani 1 1 d . . .
H22 H 1.0479 0.3673 0.5104 0.045 Uiso 1 1 calc R . .
C23 C 0.98475(15) 0.41650(18) 0.59474(11) 0.0449(5) Uani 1 1 d . . .
H23 H 1.0259 0.4754 0.6122 0.054 Uiso 1 1 calc R . .
C24 C 0.91010(15) 0.39329(19) 0.62927(11) 0.0478(6) Uani 1 1 d . . .
H24 H 0.9016 0.4360 0.6703 0.057 Uiso 1 1 calc R . .
C25 C 0.84855(15) 0.30700(18) 0.60278(11) 0.0454(5) Uani 1 1 d . . .
H25 H 0.7977 0.2928 0.6254 0.054 Uiso 1 1 calc R . .
C26 C 0.86133(13) 0.24127(17) 0.54293(10) 0.0393(5) Uani 1 1 d . . .
H26 H 0.8200 0.1825 0.5255 0.047 Uiso 1 1 calc R . .
C27 C 1.29579(12) 0.38268(16) 0.54456(9) 0.0286(4) Uani 1 1 d . . .
C28 C 1.25103(13) 0.48685(16) 0.54454(10) 0.0340(5) Uani 1 1 d . . .
H28 H 1.1999 0.5039 0.5065 0.041 Uiso 1 1 calc R . .
C29 C 1.28175(13) 0.56548(17) 0.60054(9) 0.0364(5) Uani 1 1 d . . .
H29 H 1.2511 0.6348 0.6004 0.044 Uiso 1 1 calc R . .
C30 C 1.35838(13) 0.54030(17) 0.65688(10) 0.0371(5) Uani 1 1 d . . .
H30 H 1.3802 0.5933 0.6941 0.045 Uiso 1 1 calc R . .
C31 C 1.40200(13) 0.43666(17) 0.65757(9) 0.0341(5) Uani 1 1 d . . .
H31 H 1.4536 0.4210 0.6955 0.041 Uiso 1 1 calc R . .
C32 C 1.37124(12) 0.35418(16) 0.60307(9) 0.0295(4) Uani 1 1 d . . .
C33 C 1.41390(12) 0.24121(16) 0.60913(9) 0.0306(4) Uani 1 1 d . . .
C34 C 1.39273(12) 0.14469(16) 0.56702(9) 0.0311(4) Uani 1 1 d . . .
H34 H 1.3478 0.1371 0.5231 0.037 Uiso 1 1 calc R . .
C35 C 1.45447(12) -0.05389(17) 0.58328(10) 0.0315(4) Uani 1 1 d . . .
C36 C 1.51020(13) -0.12716(18) 0.63331(10) 0.0403(5) Uani 1 1 d . . .
H36 H 1.5452 -0.0998 0.6782 0.048 Uiso 1 1 calc R . .
C37 C 1.51307(14) -0.24073(18) 0.61566(11) 0.0429(5) Uani 1 1 d . . .
H37 H 1.5494 -0.2901 0.6494 0.052 Uiso 1 1 calc R . .
C38 C 1.46285(13) -0.28204(18) 0.54864(11) 0.0415(5) Uani 1 1 d . . .
H38 H 1.4660 -0.3584 0.5367 0.050 Uiso 1 1 calc R . .
C39 C 1.40783(13) -0.20835(18) 0.49952(11) 0.0416(5) Uani 1 1 d . . .
H39 H 1.3734 -0.2359 0.4544 0.050 Uiso 1 1 calc R . .
C40 C 1.40310(13) -0.09446(17) 0.51619(10) 0.0368(5) Uani 1 1 d . . .
H40 H 1.3658 -0.0456 0.4827 0.044 Uiso 1 1 calc R . .

loop_
_atom_site_aniso_label
_atom_site_aniso_U_11
_atom_site_aniso_U_22
_atom_site_aniso_U_33
_atom_site_aniso_U_23
_atom_site_aniso_U_13
_atom_site_aniso_U_12
N1 0.0276(8) 0.0329(9) 0.0278(8) -0.0031(7) 0.0060(6) -0.0028(7)
N2 0.0267(8) 0.0377(10) 0.0243(8) -0.0042(7) 0.0004(6) -0.0008(7)
N3 0.0318(9) 0.0355(10) 0.0418(9) -0.0049(8) 0.0018(7) -0.0026(8)
N4 0.0309(9) 0.0417(11) 0.0436(10) -0.0081(8) 0.0012(8) -0.0034(8)
N5 0.0274(9) 0.0336(10) 0.0312(8) -0.0027(7) 0.0025(7) -0.0013(7)
N6 0.0426(10) 0.0419(11) 0.0372(9) 0.0000(8) -0.0079(8) -0.0042(9)
N7 0.0433(10) 0.0459(11) 0.0366(9) -0.0011(9) -0.0129(8) -0.0048(9)
N8 0.0259(8) 0.0422(11) 0.0259(8) 0.0004(8) 0.0002(7) -0.0021(8)
C1 0.0201(9) 0.0311(11) 0.0264(9) -0.0008(8) 0.0034(7) 0.0006(8)
C2 0.0225(9) 0.0325(11) 0.0239(9) -0.0027(8) 0.0031(7) 0.0028(8)
C3 0.0360(11) 0.0328(11) 0.0278(10) -0.0050(9) 0.0022(8) 0.0036(9)
C4 0.0388(11) 0.0452(13) 0.0229(10) -0.0047(9) 0.0053(8) 0.0094(10)
C5 0.0397(11) 0.0434(13) 0.0282(10) 0.0040(9) 0.0138(8) 0.0132(10)
C6 0.0279(10) 0.0302(11) 0.0344(10) 0.0008(9) 0.0125(8) 0.0064(9)
C7 0.0205(9) 0.0295(11) 0.0282(9) -0.0011(8) 0.0063(7) 0.0057(8)
C8 0.0400(12) 0.0339(12) 0.0426(12) 0.0055(10) 0.0215(9) 0.0057(9)
C9 0.0336(11) 0.0365(13) 0.0519(13) -0.0042(10) 0.0187(10) -0.0054(9)
C10 0.0286(10) 0.0375(12) 0.0352(11) -0.0059(9) 0.0079(8) -0.0005(9)
C11 0.0219(9) 0.0288(10) 0.0289(10) -0.0030(8) 0.0053(7) 0.0014(8)
C12 0.0190(9) 0.0322(11) 0.0260(10) -0.0028(8) -0.0011(7) 0.0007(8)
C13 0.0375(11) 0.0251(11) 0.0229(9) 0.0025(8) 0.0046(8) -0.0040(8)
C14 0.0401(11) 0.0342(12) 0.0366(11) -0.0004(10) 0.0139(9) -0.0026(9)
C15 0.0574(14) 0.0324(12) 0.0363(11) -0.0045(9) 0.0188(10) -0.0020(10)
C16 0.0557(14) 0.0311(12) 0.0294(10) -0.0044(9) 0.0072(9) -0.0105(10)
C17 0.0400(12) 0.0326(12) 0.0303(10) 0.0007(9) 0.0044(9) -0.0071(9)
C18 0.0348(11) 0.0272(11) 0.0234(9) 0.0030(8) 0.0026(8) -0.0035(9)
C19 0.0302(10) 0.0286(11) 0.0277(9) 0.0015(9) 0.0021(8) -0.0045(8)
C20 0.0262(10) 0.0383(12) 0.0299(10) 0.0009(9) 0.0018(8) 0.0010(9)
C21 0.0315(10) 0.0344(12) 0.0290(10) 0.0029(9) 0.0046(8) 0.0068(9)
C22 0.0322(11) 0.0423(13) 0.0365(11) -0.0021(10) 0.0034(9) 0.0032(10)
C23 0.0440(13) 0.0445(14) 0.0406(12) -0.0063(10) -0.0045(10) 0.0087(10)
C24 0.0514(14) 0.0583(15) 0.0312(11) -0.0027(11) 0.0020(10) 0.0247(12)
C25 0.0465(13) 0.0508(14) 0.0415(12) 0.0086(11) 0.0151(10) 0.0144(12)
C26 0.0374(12) 0.0388(13) 0.0426(12) 0.0079(10) 0.0099(9) 0.0049(10)
C27 0.0281(10) 0.0343(11) 0.0232(9) -0.0024(8) 0.0047(8) -0.0065(9)
C28 0.0315(11) 0.0425(13) 0.0264(10) -0.0022(9) 0.0019(8) -0.0038(10)
C29 0.0400(12) 0.0428(13) 0.0278(10) -0.0056(9) 0.0101(9) -0.0015(10)
C30 0.0368(11) 0.0488(13) 0.0267(10) -0.0113(10) 0.0086(9) -0.0071(10)
C31 0.0295(10) 0.0503(13) 0.0218(9) -0.0063(9) 0.0035(8) -0.0057(10)
C32 0.0253(10) 0.0413(12) 0.0224(9) -0.0017(9) 0.0059(7) -0.0076(9)
C33 0.0238(10) 0.0432(13) 0.0237(9) 0.0004(9) 0.0020(7) -0.0059(9)
C34 0.0252(10) 0.0423(12) 0.0240(9) -0.0011(9) 0.0009(8) -0.0007(9)
C35 0.0250(10) 0.0407(12) 0.0292(10) 0.0006(9) 0.0065(8) -0.0016(9)
C36 0.0337(11) 0.0529(14) 0.0330(11) -0.0026(10) 0.0036(9) 0.0046(10)
C37 0.0359(11) 0.0468(14) 0.0456(12) 0.0045(11) 0.0070(9) 0.0098(10)
C38 0.0347(11) 0.0416(13) 0.0506(13) -0.0037(11) 0.0142(10) -0.0008(10)
C39 0.0360(12) 0.0472(14) 0.0403(11) -0.0035(11) 0.0046(9) -0.0077(10)
C40 0.0331(11) 0.0412(13) 0.0332(11) 0.0028(9) 0.0002(9) -0.0043(9)

loop_
_atom_type_symbol
_atom_type_description
_atom_type_scat_dispersion_real
_atom_type_scat_dispersion_imag
_atom_type_scat_source
C C 0.0033 0.0016 'International Tables Vol C Tables 4.2.6.8 and 6.1.1.4'
H H 0.0000 0.0000 'International Tables Vol C Tables 4.2.6.8 and 6.1.1.4'
N N 0.0061 0.0033 'International Tables Vol C Tables 4.2.6.8 and 6.1.1.4'

loop_
_geom_angle_atom_site_label_1
_geom_angle_atom_site_label_2
_geom_angle_atom_site_label_3
_geom_angle
_geom_angle_site_symmetry_1
_geom_angle_site_symmetry_3
_geom_angle_publ_flag
C1 N1 C13 118.91(14) . . ?
C12 N2 C27 122.53(15) . . ?
N4 N3 C19 109.56(14) . . ?
N3 N4 N5 106.56(14) . . ?
C20 N5 N4 110.56(14) . . ?
C20 N5 C21 128.69(15) . . ?
N4 N5 C21 120.73(15) . . ?
N7 N6 C33 109.82(15) . . ?
N6 N7 N8 106.89(14) . . ?
C34 N8 N7 110.24(16) . . ?
C34 N8 C35 128.95(15) . . ?
N7 N8 C35 120.81(15) . . ?
N1 C1 C2 133.35(16) . . ?
N1 C1 C12 120.16(15) . . ?
C2 C1 C12 106.44(15) . . ?
C3 C2 C7 118.91(16) . . ?
C3 C2 C1 134.71(17) . . ?
C7 C2 C1 106.33(14) . . ?
C2 C3 C4 118.60(18) . . ?
C2 C3 H3 120.7 . . ?
C4 C3 H3 120.7 . . ?
C5 C4 C3 122.33(17) . . ?
C5 C4 H4 118.8 . . ?
C3 C4 H4 118.8 . . ?
C4 C5 C6 120.84(17) . . ?
C4 C5 H5 119.6 . . ?
C6 C5 H5 119.6 . . ?
C7 C6 C5 116.16(17) . . ?
C7 C6 C8 116.44(16) . . ?
C5 C6 C8 127.41(17) . . ?
C6 C7 C11 123.12(16) . . ?
C6 C7 C2 123.10(15) . . ?
C11 C7 C2 113.76(15) . . ?
C9 C8 C6 120.54(18) . . ?
C9 C8 H8 119.7 . . ?
C6 C8 H8 119.7 . . ?
C8 C9 C10 122.13(18) . . ?
C8 C9 H9 118.9 . . ?
C10 C9 H9 118.9 . . ?
C11 C10 C9 119.15(17) . . ?
C11 C10 H10 120.4 . . ?
C9 C10 H10 120.4 . . ?
C10 C11 C7 118.58(16) . . ?
C10 C11 C12 135.40(16) . . ?
C7 C11 C12 106.02(15) . . ?
N2 C12 C11 134.45(16) . . ?
N2 C12 C1 118.77(16) . . ?
C11 C12 C1 106.71(14) . . ?
C14 C13 C18 120.38(17) . . ?
C14 C13 N1 121.17(16) . . ?
C18 C13 N1 118.38(16) . . ?
C15 C14 C13 120.17(18) . . ?
C15 C14 H14 119.9 . . ?
C13 C14 H14 119.9 . . ?
C16 C15 C14 119.79(18) . . ?
C16 C15 H15 120.1 . . ?
C14 C15 H15 120.1 . . ?
C15 C16 C17 120.20(18) . . ?
C15 C16 H16 119.9 . . ?
C17 C16 H16 119.9 . . ?
C16 C17 C18 120.98(18) . . ?
C16 C17 H17 119.5 . . ?
C18 C17 H17 119.5 . . ?
C17 C18 C13 118.44(17) . . ?
C17 C18 C19 119.89(16) . . ?
C13 C18 C19 121.67(16) . . ?
C20 C19 N3 107.75(16) . . ?
C20 C19 C18 131.59(16) . . ?
N3 C19 C18 120.62(15) . . ?
N5 C20 C19 105.56(15) . . ?
N5 C20 H20 127.2 . . ?
C19 C20 H20 127.2 . . ?
C26 C21 C22 121.35(18) . . ?
C26 C21 N5 119.33(17) . . ?
C22 C21 N5 119.30(17) . . ?
C21 C22 C23 118.94(19) . . ?
C21 C22 H22 120.5 . . ?
C23 C22 H22 120.5 . . ?
C24 C23 C22 120.1(2) . . ?
C24 C23 H23 120.0 . . ?
C22 C23 H23 120.0 . . ?
C25 C24 C23 119.92(19) . . ?
C25 C24 H24 120.0 . . ?
C23 C24 H24 120.0 . . ?
C24 C25 C26 120.8(2) . . ?
C24 C25 H25 119.6 . . ?
C26 C25 H25 119.6 . . ?
C25 C26 C21 118.93(19) . . ?
C25 C26 H26 120.5 . . ?
C21 C26 H26 120.5 . . ?
C28 C27 C32 120.26(16) . . ?
C28 C27 N2 121.70(15) . . ?
C32 C27 N2 117.71(16) . . ?
C29 C28 C27 120.69(17) . . ?
C29 C28 H28 119.7 . . ?
C27 C28 H28 119.7 . . ?
C28 C29 C30 119.62(18) . . ?
C28 C29 H29 120.2 . . ?
C30 C29 H29 120.2 . . ?
C31 C30 C29 119.78(17) . . ?
C31 C30 H30 120.1 . . ?
C29 C30 H30 120.1 . . ?
C30 C31 C32 122.08(16) . . ?
C30 C31 H31 119.0 . . ?
C32 C31 H31 119.0 . . ?
C31 C32 C27 117.46(17) . . ?
C31 C32 C33 120.65(15) . . ?
C27 C32 C33 121.83(16) . . ?
N6 C33 C34 106.91(17) . . ?
N6 C33 C32 121.03(16) . . ?
C34 C33 C32 131.96(16) . . ?
N8 C34 C33 106.12(15) . . ?
N8 C34 H34 126.9 . . ?
C33 C34 H34 126.9 . . ?
C40 C35 C36 120.24(19) . . ?
C40 C35 N8 120.35(16) . . ?
C36 C35 N8 119.42(16) . . ?
C37 C36 C35 119.39(18) . . ?
C37 C36 H36 120.3 . . ?
C35 C36 H36 120.3 . . ?
C38 C37 C36 120.93(19) . . ?
C38 C37 H37 119.5 . . ?
C36 C37 H37 119.5 . . ?
C37 C38 C39 119.05(19) . . ?
C37 C38 H38 120.5 . . ?
C39 C38 H38 120.5 . . ?
C38 C39 C40 121.12(18) . . ?
C38 C39 H39 119.4 . . ?
C40 C39 H39 119.4 . . ?
C39 C40 C35 119.26(18) . . ?
C39 C40 H40 120.4 . . ?
C35 C40 H40 120.4 . . ?

loop_
_geom_bond_atom_site_label_1
_geom_bond_atom_site_label_2
_geom_bond_distance
_geom_bond_site_symmetry_2
_geom_bond_publ_flag
N1 C1 1.282(2) . ?
N1 C13 1.425(2) . ?
N2 C12 1.277(2) . ?
N2 C27 1.419(2) . ?
N3 N4 1.314(2) . ?
N3 C19 1.370(2) . ?
N4 N5 1.3628(19) . ?
N5 C20 1.347(2) . ?
N5 C21 1.430(2) . ?
N6 N7 1.313(2) . ?
N6 C33 1.371(2) . ?
N7 N8 1.3568(19) . ?
N8 C34 1.345(2) . ?
N8 C35 1.429(2) . ?
C1 C2 1.476(2) . ?
C1 C12 1.519(2) . ?
C2 C3 1.378(2) . ?
C2 C7 1.416(2) . ?
C3 C4 1.409(3) . ?
C3 H3 0.9300 . ?
C4 C5 1.372(3) . ?
C4 H4 0.9300 . ?
C5 C6 1.412(2) . ?
C5 H5 0.9300 . ?
C6 C7 1.405(2) . ?
C6 C8 1.416(3) . ?
C7 C11 1.416(2) . ?
C8 C9 1.369(2) . ?
C8 H8 0.9300 . ?
C9 C10 1.413(2) . ?
C9 H9 0.9300 . ?
C10 C11 1.372(2) . ?
C10 H10 0.9300 . ?
C11 C12 1.479(2) . ?
C13 C14 1.391(2) . ?
C13 C18 1.401(2) . ?
C14 C15 1.388(2) . ?
C14 H14 0.9300 . ?
C15 C16 1.383(3) . ?
C15 H15 0.9300 . ?
C16 C17 1.384(3) . ?
C16 H16 0.9300 . ?
C17 C18 1.395(2) . ?
C17 H17 0.9300 . ?
C18 C19 1.474(2) . ?
C19 C20 1.367(2) . ?
C20 H20 0.9300 . ?
C21 C26 1.381(3) . ?
C21 C22 1.382(3) . ?
C22 C23 1.389(3) . ?
C22 H22 0.9300 . ?
C23 C24 1.385(3) . ?
C23 H23 0.9300 . ?
C24 C25 1.376(3) . ?
C24 H24 0.9300 . ?
C25 C26 1.380(3) . ?
C25 H25 0.9300 . ?
C26 H26 0.9300 . ?
C27 C28 1.389(2) . ?
C27 C32 1.407(2) . ?
C28 C29 1.384(2) . ?
C28 H28 0.9300 . ?
C29 C30 1.386(2) . ?
C29 H29 0.9300 . ?
C30 C31 1.375(3) . ?
C30 H30 0.9300 . ?
C31 C32 1.397(2) . ?
C31 H31 0.9300 . ?
C32 C33 1.464(3) . ?
C33 C34 1.372(2) . ?
C34 H34 0.9300 . ?
C35 C40 1.383(2) . ?
C35 C36 1.391(3) . ?
C36 C37 1.380(3) . ?
C36 H36 0.9300 . ?
C37 C38 1.379(3) . ?
C37 H37 0.9300 . ?
C38 C39 1.381(3) . ?
C38 H38 0.9300 . ?
C39 C40 1.381(3) . ?
C39 H39 0.9300 . ?
C40 H40 0.9300 . ?

loop_
_geom_torsion_atom_site_label_1
_geom_torsion_atom_site_label_2
_geom_torsion_atom_site_label_3
_geom_torsion_atom_site_label_4
_geom_torsion
_geom_torsion_site_symmetry_1
_geom_torsion_site_symmetry_2
_geom_torsion_site_symmetry_3
_geom_torsion_site_symmetry_4
_geom_torsion_publ_flag
C19 N3 N4 N5 0.19(19) . . . . ?
N3 N4 N5 C20 0.6(2) . . . . ?
N3 N4 N5 C21 -178.17(15) . . . . ?
C33 N6 N7 N8 0.0(2) . . . . ?
N6 N7 N8 C34 1.0(2) . . . . ?
N6 N7 N8 C35 -178.06(15) . . . . ?
C13 N1 C1 C2 -8.8(3) . . . . ?
C13 N1 C1 C12 174.30(14) . . . . ?
N1 C1 C2 C3 6.9(3) . . . . ?
C12 C1 C2 C3 -175.93(18) . . . . ?
N1 C1 C2 C7 -170.29(18) . . . . ?
C12 C1 C2 C7 6.88(17) . . . . ?
C7 C2 C3 C4 -0.4(2) . . . . ?
C1 C2 C3 C4 -177.27(18) . . . . ?
C2 C3 C4 C5 1.1(3) . . . . ?
C3 C4 C5 C6 0.2(3) . . . . ?
C4 C5 C6 C7 -2.0(3) . . . . ?
C4 C5 C6 C8 177.57(18) . . . . ?
C5 C6 C7 C11 -178.89(16) . . . . ?
C8 C6 C7 C11 1.4(2) . . . . ?
C5 C6 C7 C2 2.8(2) . . . . ?
C8 C6 C7 C2 -176.83(16) . . . . ?
C3 C2 C7 C6 -1.7(3) . . . . ?
C1 C2 C7 C6 176.04(15) . . . . ?
C3 C2 C7 C11 179.90(15) . . . . ?
C1 C2 C7 C11 -2.38(19) . . . . ?
C7 C6 C8 C9 0.7(3) . . . . ?
C5 C6 C8 C9 -178.93(18) . . . . ?
C6 C8 C9 C10 -2.0(3) . . . . ?
C8 C9 C10 C11 1.2(3) . . . . ?
C9 C10 C11 C7 0.9(3) . . . . ?
C9 C10 C11 C12 -179.84(18) . . . . ?
C6 C7 C11 C10 -2.3(3) . . . . ?
C2 C7 C11 C10 176.15(15) . . . . ?
C6 C7 C11 C12 178.29(15) . . . . ?
C2 C7 C11 C12 -3.29(19) . . . . ?
C27 N2 C12 C11 -3.6(3) . . . . ?
C27 N2 C12 C1 179.98(14) . . . . ?
C10 C11 C12 N2 11.3(4) . . . . ?
C7 C11 C12 N2 -169.36(18) . . . . ?
C10 C11 C12 C1 -171.89(19) . . . . ?
C7 C11 C12 C1 7.41(17) . . . . ?
N1 C1 C12 N2 -13.9(2) . . . . ?
C2 C1 C12 N2 168.49(15) . . . . ?
N1 C1 C12 C11 168.74(15) . . . . ?
C2 C1 C12 C11 -8.88(17) . . . . ?
C1 N1 C13 C14 87.8(2) . . . . ?
C1 N1 C13 C18 -95.19(19) . . . . ?
C18 C13 C14 C15 2.1(3) . . . . ?
N1 C13 C14 C15 179.13(16) . . . . ?
C13 C14 C15 C16 -0.8(3) . . . . ?
C14 C15 C16 C17 -0.7(3) . . . . ?
C15 C16 C17 C18 0.9(3) . . . . ?
C16 C17 C18 C13 0.4(2) . . . . ?
C16 C17 C18 C19 -179.69(16) . . . . ?
C14 C13 C18 C17 -1.9(2) . . . . ?
N1 C13 C18 C17 -178.95(15) . . . . ?
C14 C13 C18 C19 178.18(16) . . . . ?
N1 C13 C18 C19 1.1(2) . . . . ?
N4 N3 C19 C20 -0.9(2) . . . . ?
N4 N3 C19 C18 177.30(15) . . . . ?
C17 C18 C19 C20 160.11(19) . . . . ?
C13 C18 C19 C20 -19.9(3) . . . . ?
C17 C18 C19 N3 -17.5(2) . . . . ?
C13 C18 C19 N3 162.41(16) . . . . ?
N4 N5 C20 C19 -1.1(2) . . . . ?
C21 N5 C20 C19 177.54(16) . . . . ?
N3 C19 C20 N5 1.2(2) . . . . ?
C18 C19 C20 N5 -176.72(17) . . . . ?
C20 N5 C21 C26 -137.35(19) . . . . ?
N4 N5 C21 C26 41.1(2) . . . . ?
C20 N5 C21 C22 41.1(3) . . . . ?
N4 N5 C21 C22 -140.44(17) . . . . ?
C26 C21 C22 C23 1.1(3) . . . . ?
N5 C21 C22 C23 -177.25(16) . . . . ?
C21 C22 C23 C24 -0.4(3) . . . . ?
C22 C23 C24 C25 -0.8(3) . . . . ?
C23 C24 C25 C26 1.4(3) . . . . ?
C24 C25 C26 C21 -0.7(3) . . . . ?
C22 C21 C26 C25 -0.6(3) . . . . ?
N5 C21 C26 C25 177.81(16) . . . . ?
C12 N2 C27 C28 67.0(2) . . . . ?
C12 N2 C27 C32 -119.64(18) . . . . ?
C32 C27 C28 C29 2.1(3) . . . . ?
N2 C27 C28 C29 175.30(15) . . . . ?
C27 C28 C29 C30 0.5(3) . . . . ?
C28 C29 C30 C31 -1.4(3) . . . . ?
C29 C30 C31 C32 -0.4(3) . . . . ?
C30 C31 C32 C27 2.9(3) . . . . ?
C30 C31 C32 C33 -174.54(17) . . . . ?
C28 C27 C32 C31 -3.7(2) . . . . ?
N2 C27 C32 C31 -177.18(15) . . . . ?
C28 C27 C32 C33 173.68(16) . . . . ?
N2 C27 C32 C33 0.2(2) . . . . ?
N7 N6 C33 C34 -1.0(2) . . . . ?
N7 N6 C33 C32 175.80(16) . . . . ?
C31 C32 C33 N6 -1.0(3) . . . . ?
C27 C32 C33 N6 -178.34(16) . . . . ?
C31 C32 C33 C34 174.84(18) . . . . ?
C27 C32 C33 C34 -2.5(3) . . . . ?
N7 N8 C34 C33 -1.6(2) . . . . ?
C35 N8 C34 C33 177.37(16) . . . . ?
N6 C33 C34 N8 1.52(19) . . . . ?
C32 C33 C34 N8 -174.76(18) . . . . ?
C34 N8 C35 C40 8.6(3) . . . . ?
N7 N8 C35 C40 -172.57(16) . . . . ?
C34 N8 C35 C36 -170.83(17) . . . . ?
N7 N8 C35 C36 8.0(3) . . . . ?
C40 C35 C36 C37 -0.6(3) . . . . ?
N8 C35 C36 C37 178.86(17) . . . . ?
C35 C36 C37 C38 1.2(3) . . . . ?
C36 C37 C38 C39 -1.2(3) . . . . ?
C37 C38 C39 C40 0.6(3) . . . . ?
C38 C39 C40 C35 0.0(3) . . . . ?
C36 C35 C40 C39 0.0(3) . . . . ?
N8 C35 C40 C39 -179.44(17) . . . . ?

loop_
_cod_related_entry_id
_cod_related_entry_database
_cod_related_entry_code
1 ChemSpider 30652795
